data_7211720
loop_
_publ_author_name
'Cauliez, Pascal'
'Polo, Victor'
'Roisnel, Thierry'
'Llusar, Rosa'
'Fourmigu\'e, Marc'

_publ_section_title
;
 The thiocyanate anion as a polydentate halogen bond acceptor
;
_journal_issue 2
_journal_name_full CrystEngComm
_journal_page_first 558
_journal_paper_doi 10.1039/b913559f
_journal_volume 12
_journal_year 2010
_chemical_formula_moiety '2(C16 H36 N), C6 F3 I3, 2(C N S)'
_chemical_formula_sum 'C40 H72 F3 I3 N4 S2'
_chemical_formula_weight 1110.84
_chemical_name_common 'sym-C6F3I3, (TBASCN)2'
_chemical_name_systematic
;
Bis(tetrabutylammonium thiocyanate),
1,3,5-triiodo-2,4,7-trifluorobenzene
;
_space_group_IT_number 14
_symmetry_cell_setting monoclinic
_symmetry_space_group_name_Hall '-P 2ybc'
_symmetry_space_group_name_H-M 'P 1 21/c 1'
_atom_sites_solution_hydrogens geom
_atom_sites_solution_primary direct
_atom_sites_solution_secondary difmap
_audit_creation_method SHELXL-97
_cell_angle_alpha 90.00
_cell_angle_beta 97.42(3)
_cell_angle_gamma 90.00
_cell_formula_units_Z 4
_cell_length_a 17.574(4)
_cell_length_b 18.064(4)
_cell_length_c 16.310(3)
_cell_measurement_reflns_used 73233
_cell_measurement_temperature 293(2)
_cell_measurement_theta_max 27.485
_cell_measurement_theta_min 2.91
_cell_volume 5134.4(19)
_computing_cell_refinement 'HKL Scalepack (Otwinowski & Minor 1997)'
_computing_data_collection 'Collect (Bruker AXS BV, 1997-2004)'
_computing_data_reduction 'HKL Denzo and Scalepack (Otwinowski & Minor 1997)'
_computing_structure_refinement 'SHELXL-97 (Sheldrick, 1997)'
_computing_structure_solution 'SHELXS-97 (sheldrick, 1997)'
_diffrn_ambient_temperature 293(2)
_diffrn_detector 'CCD plate'
_diffrn_detector_area_resol_mean 9
_diffrn_measured_fraction_theta_full 0.997
_diffrn_measured_fraction_theta_max 0.997
_diffrn_measurement_device '95mm CCD camera on \k-goniostat'
_diffrn_measurement_device_type KappaCCD
_diffrn_measurement_method 'CCD rotation images, thick slices'
_diffrn_radiation_monochromator 'horizonally mounted graphite crystal'
_diffrn_radiation_probe x-ray
_diffrn_radiation_source 'fine-focus sealed tube'
_diffrn_radiation_type MoK\a
_diffrn_radiation_wavelength 0.71073
_diffrn_reflns_av_R_equivalents 0.0956
_diffrn_reflns_av_sigmaI/netI 0.0371
_diffrn_reflns_limit_h_max 22
_diffrn_reflns_limit_h_min -22
_diffrn_reflns_limit_k_max 23
_diffrn_reflns_limit_k_min -23
_diffrn_reflns_limit_l_max 21
_diffrn_reflns_limit_l_min -21
_diffrn_reflns_number 98554
_diffrn_reflns_theta_full 27.48
_diffrn_reflns_theta_max 27.48
_diffrn_reflns_theta_min 2.91
_diffrn_source 'Enraf Nonius FR590'
_exptl_absorpt_coefficient_mu 1.947
_exptl_absorpt_correction_T_max 1.2086
_exptl_absorpt_correction_T_min 0.5782
_exptl_absorpt_correction_type multi-scan
_exptl_absorpt_process_details
;
[c.f. r.h. blessing, acta cryst. (1995), a51, 33-38]
;
_exptl_crystal_colour colorless
_exptl_crystal_density_diffrn 1.437
_exptl_crystal_density_method 'not measured'
_exptl_crystal_description prism
_exptl_crystal_F_000 2232
_exptl_crystal_size_max 0.5
_exptl_crystal_size_mid 0.05
_exptl_crystal_size_min 0.02
_refine_diff_density_max 0.758
_refine_diff_density_min -0.810
_refine_diff_density_rms 0.088
_refine_ls_extinction_method none
_refine_ls_goodness_of_fit_ref 1.104
_refine_ls_hydrogen_treatment constr
_refine_ls_matrix_type full
_refine_ls_number_parameters 469
_refine_ls_number_reflns 11735
_refine_ls_number_restraints 0
_refine_ls_restrained_S_all 1.104
_refine_ls_R_factor_all 0.0761
_refine_ls_R_factor_gt 0.0457
_refine_ls_shift/su_max 0.001
_refine_ls_shift/su_mean 0.000
_refine_ls_structure_factor_coef Fsqd
_refine_ls_weighting_details 'calc w=1/[\s^2^(Fo^2^)+(0.0513P)^2^+6.3758P] where P=(Fo^2^+2Fc^2^)/3'
_refine_ls_weighting_scheme calc
_refine_ls_wR_factor_gt 0.1094
_refine_ls_wR_factor_ref 0.1374
_reflns_number_gt 8057
_reflns_number_total 11735
_reflns_threshold_expression >2sigma(I)
_cod_data_source_file b913559f.txt
_cod_data_source_block jbb51ec
_cod_original_cell_volume 5134.1(18)
_cod_database_code 7211720

loop_
_symmetry_equiv_pos_as_xyz
'x, y, z'
'-x, y+1/2, -z+1/2'
'-x, -y, -z'
'x, -y-1/2, z-1/2'

loop_
_atom_site_label
_atom_site_type_symbol
_atom_site_fract_x
_atom_site_fract_y
_atom_site_fract_z
_atom_site_U_iso_or_equiv
_atom_site_adp_type
_atom_site_occupancy
_atom_site_symmetry_multiplicity
_atom_site_calc_flag
_atom_site_refinement_flags
I1 I 0.184501(19) 0.65469(2) 0.54797(2) 0.06634(11) Uani 1 1 d .
I2 I -0.123722(18) 0.553919(19) 0.63055(2) 0.06663(11) Uani 1 1 d .
I3 I 0.14098(2) 0.33472(2) 0.64632(2) 0.07913(13) Uani 1 1 d .
F1 F 0.01005(18) 0.64946(16) 0.5711(2) 0.0791(8) Uani 1 1 d .
F2 F -0.02480(18) 0.40462(17) 0.6523(2) 0.0833(9) Uani 1 1 d .
F3 F 0.21524(16) 0.48306(18) 0.58763(19) 0.0767(8) Uani 1 1 d .
C1 C 0.1144(3) 0.5678(3) 0.5796(3) 0.0578(11) Uani 1 1 d .
C2 C 0.0385(3) 0.5809(3) 0.5866(3) 0.0607(11) Uani 1 1 d .
C3 C -0.0106(3) 0.5270(3) 0.6124(3) 0.0623(11) Uani 1 1 d .
C4 C 0.0209(3) 0.4581(3) 0.6276(3) 0.0635(12) Uani 1 1 d .
C5 C 0.0958(3) 0.4404(3) 0.6195(3) 0.0632(11) Uani 1 1 d .
C6 C 0.1407(3) 0.4966(3) 0.5953(3) 0.0604(11) Uani 1 1 d .
S1 S -0.28886(9) 0.60962(9) 0.67622(12) 0.0868(4) Uani 1 1 d .
N1 N -0.2142(5) 0.6916(4) 0.8056(4) 0.135(3) Uani 1 1 d .
C7 C -0.2447(4) 0.6581(3) 0.7520(4) 0.0813(17) Uani 1 1 d .
N10 N -0.7347(2) 0.83362(19) 0.7695(2) 0.0525(8) Uani 1 1 d .
C10 C -0.6807(3) 0.7684(3) 0.7619(3) 0.0617(11) Uani 1 1 d .
H10A H -0.6671 0.7473 0.8165 0.074 Uiso 1 1 calc R
H10B H -0.7087 0.7308 0.7278 0.074 Uiso 1 1 calc R
C11 C -0.6075(3) 0.7849(3) 0.7260(3) 0.0731(14) Uani 1 1 d .
H11A H -0.6201 0.8053 0.6709 0.088 Uiso 1 1 calc R
H11B H -0.5783 0.8218 0.7599 0.088 Uiso 1 1 calc R
C12 C -0.5592(4) 0.7166(4) 0.7216(5) 0.102(2) Uani 1 1 d .
H12A H -0.5460 0.6973 0.7772 0.123 Uiso 1 1 calc R
H12B H -0.5896 0.6794 0.6896 0.123 Uiso 1 1 calc R
C13 C -0.4870(4) 0.7283(6) 0.6845(6) 0.143(4) Uani 1 1 d .
H13A H -0.4599 0.6823 0.6835 0.215 Uiso 1 1 calc R
H13B H -0.4554 0.7637 0.7169 0.215 Uiso 1 1 calc R
H13C H -0.4992 0.7466 0.6291 0.215 Uiso 1 1 calc R
C14 C -0.7989(3) 0.8081(3) 0.8174(3) 0.0590(11) Uani 1 1 d .
H14A H -0.7757 0.7880 0.8698 0.071 Uiso 1 1 calc R
H14B H -0.8284 0.8513 0.8294 0.071 Uiso 1 1 calc R
C15 C -0.8540(3) 0.7508(3) 0.7755(3) 0.0748(14) Uani 1 1 d .
H15A H -0.8841 0.7725 0.7274 0.090 Uiso 1 1 calc R
H15B H -0.8255 0.7093 0.7573 0.090 Uiso 1 1 calc R
C16 C -0.9067(3) 0.7244(3) 0.8358(4) 0.0836(16) Uani 1 1 d .
H16A H -0.8757 0.7042 0.8842 0.100 Uiso 1 1 calc R
H16B H -0.9346 0.7664 0.8536 0.100 Uiso 1 1 calc R
C17 C -0.9630(5) 0.6668(5) 0.8009(6) 0.128(3) Uani 1 1 d .
H17A H -0.9952 0.6533 0.8417 0.192 Uiso 1 1 calc R
H17B H -0.9358 0.6239 0.7856 0.192 Uiso 1 1 calc R
H17C H -0.9940 0.6863 0.7530 0.192 Uiso 1 1 calc R
C18 C -0.6924(3) 0.8972(3) 0.8169(3) 0.0606(11) Uani 1 1 d .
H18A H -0.6565 0.9181 0.7828 0.073 Uiso 1 1 calc R
H18B H -0.7295 0.9354 0.8251 0.073 Uiso 1 1 calc R
C19 C -0.6488(3) 0.8780(3) 0.9000(3) 0.0656(12) Uani 1 1 d .
H19A H -0.6818 0.8499 0.9317 0.079 Uiso 1 1 calc R
H19B H -0.6052 0.8471 0.8920 0.079 Uiso 1 1 calc R
C20 C -0.6207(4) 0.9459(4) 0.9479(4) 0.101(2) Uani 1 1 d .
H20A H -0.6640 0.9774 0.9549 0.121 Uiso 1 1 calc R
H20B H -0.5866 0.9734 0.9168 0.121 Uiso 1 1 calc R
C21 C -0.5785(5) 0.9261(5) 1.0321(4) 0.117(3) Uani 1 1 d .
H21A H -0.5618 0.9706 1.0612 0.176 Uiso 1 1 calc R
H21B H -0.5348 0.8960 1.0253 0.176 Uiso 1 1 calc R
H21C H -0.6123 0.8993 1.0631 0.176 Uiso 1 1 calc R
C22 C -0.7656(3) 0.8598(3) 0.6833(3) 0.0635(12) Uani 1 1 d .
H22A H -0.7226 0.8742 0.6551 0.076 Uiso 1 1 calc R
H22B H -0.7908 0.8184 0.6531 0.076 Uiso 1 1 calc R
C23 C -0.8208(3) 0.9231(3) 0.6792(3) 0.0785(15) Uani 1 1 d .
H23A H -0.7954 0.9661 0.7057 0.094 Uiso 1 1 calc R
H23B H -0.8635 0.9103 0.7086 0.094 Uiso 1 1 calc R
C24 C -0.8507(4) 0.9415(4) 0.5892(4) 0.102(2) Uani 1 1 d .
H24A H -0.8076 0.9517 0.5593 0.123 Uiso 1 1 calc R
H24B H -0.8780 0.8990 0.5637 0.123 Uiso 1 1 calc R
C25 C -0.9033(5) 1.0071(5) 0.5828(6) 0.156(4) Uani 1 1 d .
H25A H -0.9201 1.0176 0.5256 0.233 Uiso 1 1 calc R
H25B H -0.8765 1.0493 0.6081 0.233 Uiso 1 1 calc R
H25C H -0.9471 0.9966 0.6105 0.233 Uiso 1 1 calc R
N30 N 0.3043(2) 0.1462(2) 0.4789(2) 0.0621(9) Uani 1 1 d .
C30 C 0.3208(3) 0.1064(3) 0.4012(3) 0.0756(14) Uani 1 1 d .
H30A H 0.3080 0.1392 0.3544 0.091 Uiso 1 1 calc R
H30B H 0.3754 0.0963 0.4058 0.091 Uiso 1 1 calc R
C31 C 0.2779(4) 0.0346(4) 0.3838(4) 0.0945(19) Uani 1 1 d .
H31A H 0.2234 0.0428 0.3839 0.113 Uiso 1 1 calc R
H31B H 0.2949 -0.0012 0.4266 0.113 Uiso 1 1 calc R
C32 C 0.2927(5) 0.0048(4) 0.2997(5) 0.120(3) Uani 1 1 d .
H32A H 0.2730 0.0396 0.2569 0.144 Uiso 1 1 calc R
H32B H 0.3476 0.0002 0.2987 0.144 Uiso 1 1 calc R
C33 C 0.2565(8) -0.0673(5) 0.2819(6) 0.193(6) Uani 1 1 d .
H33A H 0.2666 -0.0840 0.2285 0.290 Uiso 1 1 calc R
H33B H 0.2021 -0.0629 0.2823 0.290 Uiso 1 1 calc R
H33C H 0.2770 -0.1023 0.3232 0.290 Uiso 1 1 calc R
C34 C 0.3228(3) 0.0979(3) 0.5548(3) 0.0665(12) Uani 1 1 d .
H34A H 0.3095 0.1251 0.6022 0.080 Uiso 1 1 calc R
H34B H 0.2899 0.0546 0.5481 0.080 Uiso 1 1 calc R
C35 C 0.4038(4) 0.0719(4) 0.5744(4) 0.0934(19) Uani 1 1 d .
H35A H 0.4376 0.1140 0.5869 0.112 Uiso 1 1 calc R
H35B H 0.4195 0.0462 0.5272 0.112 Uiso 1 1 calc R
C36 C 0.4096(5) 0.0195(5) 0.6493(5) 0.115(2) Uani 1 1 d .
H36A H 0.3897 0.0446 0.6947 0.138 Uiso 1 1 calc R
H36B H 0.3776 -0.0235 0.6349 0.138 Uiso 1 1 calc R
C37 C 0.4876(5) -0.0050(6) 0.6770(7) 0.172(5) Uani 1 1 d .
H37A H 0.4875 -0.0373 0.7237 0.258 Uiso 1 1 calc R
H37B H 0.5194 0.0372 0.6925 0.258 Uiso 1 1 calc R
H37C H 0.5072 -0.0311 0.6330 0.258 Uiso 1 1 calc R
C38 C 0.3535(3) 0.2162(3) 0.4856(4) 0.0749(14) Uani 1 1 d .
H38A H 0.4068 0.2017 0.4879 0.090 Uiso 1 1 calc R
H38B H 0.3405 0.2450 0.4355 0.090 Uiso 1 1 calc R
C39 C 0.3458(4) 0.2649(4) 0.5577(5) 0.099(2) Uani 1 1 d .
H39A H 0.3535 0.2356 0.6080 0.119 Uiso 1 1 calc R
H39B H 0.2942 0.2849 0.5524 0.119 Uiso 1 1 calc R
C40 C 0.4024(5) 0.3276(4) 0.5648(6) 0.119(3) Uani 1 1 d .
H40A H 0.4539 0.3073 0.5705 0.143 Uiso 1 1 calc R
H40B H 0.3950 0.3562 0.5141 0.143 Uiso 1 1 calc R
C41 C 0.3956(6) 0.3782(5) 0.6362(6) 0.156(4) Uani 1 1 d .
H41A H 0.4330 0.4170 0.6370 0.234 Uiso 1 1 calc R
H41B H 0.4044 0.3507 0.6869 0.234 Uiso 1 1 calc R
H41C H 0.3451 0.3994 0.6305 0.234 Uiso 1 1 calc R
C42 C 0.2197(3) 0.1649(3) 0.4743(4) 0.0731(14) Uani 1 1 d .
H42A H 0.1912 0.1189 0.4749 0.088 Uiso 1 1 calc R
H42B H 0.2120 0.1921 0.5238 0.088 Uiso 1 1 calc R
C43 C 0.1865(4) 0.2085(4) 0.4016(5) 0.097(2) Uani 1 1 d .
H43A H 0.1962 0.1828 0.3517 0.117 Uiso 1 1 calc R
H43B H 0.2122 0.2560 0.4025 0.117 Uiso 1 1 calc R
C44 C 0.1019(5) 0.2212(5) 0.3983(6) 0.132(3) Uani 1 1 d .
H44A H 0.0929 0.2461 0.4489 0.158 Uiso 1 1 calc R
H44B H 0.0860 0.2548 0.3529 0.158 Uiso 1 1 calc R
C45 C 0.0532(6) 0.1572(7) 0.3885(9) 0.201(7) Uani 1 1 d .
H45A H 0.0007 0.1721 0.3884 0.301 Uiso 1 1 calc R
H45B H 0.0673 0.1235 0.4334 0.301 Uiso 1 1 calc R
H45C H 0.0589 0.1332 0.3371 0.301 Uiso 1 1 calc R
S2 S 0.41011(14) 0.64705(16) 0.97400(18) 0.1419(9) Uani 1 1 d .
N2 N 0.2818(4) 0.7150(5) 1.0025(4) 0.117(2) Uani 1 1 d .
C8 C 0.3303(5) 0.6878(3) 0.9925(4) 0.091(2) Uani 1 1 d .

loop_
_atom_site_aniso_label
_atom_site_aniso_U_11
_atom_site_aniso_U_22
_atom_site_aniso_U_33
_atom_site_aniso_U_23
_atom_site_aniso_U_13
_atom_site_aniso_U_12
I1 0.0680(2) 0.0775(2) 0.05676(18) 0.00139(14) 0.02029(14) -0.00723(15)
I2 0.05838(18) 0.0717(2) 0.0731(2) -0.00483(15) 0.02085(15) -0.00159(14)
I3 0.0911(3) 0.0690(2) 0.0794(2) 0.00731(17) 0.0190(2) 0.01651(18)
F1 0.0735(18) 0.0666(18) 0.103(2) 0.0145(16) 0.0316(17) 0.0144(14)
F2 0.0785(19) 0.0656(18) 0.111(2) 0.0082(17) 0.0297(18) -0.0056(15)
F3 0.0576(16) 0.091(2) 0.084(2) 0.0071(16) 0.0192(14) 0.0127(15)
C1 0.057(2) 0.069(3) 0.049(2) -0.001(2) 0.0149(19) 0.000(2)
C2 0.062(3) 0.068(3) 0.055(2) 0.003(2) 0.016(2) 0.006(2)
C3 0.059(3) 0.070(3) 0.059(3) -0.005(2) 0.014(2) 0.001(2)
C4 0.068(3) 0.063(3) 0.063(3) 0.001(2) 0.018(2) -0.004(2)
C5 0.066(3) 0.066(3) 0.059(3) 0.000(2) 0.015(2) 0.001(2)
C6 0.054(2) 0.075(3) 0.053(2) -0.001(2) 0.014(2) 0.010(2)
S1 0.0652(8) 0.0823(10) 0.1153(12) -0.0097(9) 0.0208(8) -0.0019(7)
N1 0.200(8) 0.108(5) 0.110(5) -0.031(4) 0.072(5) -0.055(5)
C7 0.098(4) 0.065(3) 0.092(4) -0.008(3) 0.056(4) -0.012(3)
N10 0.061(2) 0.0479(19) 0.0497(19) 0.0019(15) 0.0125(16) 0.0038(16)
C10 0.063(3) 0.056(3) 0.067(3) -0.002(2) 0.013(2) 0.008(2)
C11 0.067(3) 0.081(4) 0.074(3) -0.005(3) 0.018(3) 0.007(3)
C12 0.089(4) 0.107(5) 0.116(5) -0.003(4) 0.033(4) 0.036(4)
C13 0.082(5) 0.190(9) 0.165(8) -0.040(7) 0.045(5) 0.025(5)
C14 0.060(3) 0.061(3) 0.058(3) -0.001(2) 0.014(2) 0.000(2)
C15 0.073(3) 0.085(4) 0.067(3) 0.001(3) 0.011(3) -0.021(3)
C16 0.076(4) 0.081(4) 0.096(4) -0.003(3) 0.022(3) -0.019(3)
C17 0.104(6) 0.132(7) 0.150(7) -0.011(5) 0.024(5) -0.056(5)
C18 0.066(3) 0.054(2) 0.062(3) -0.003(2) 0.010(2) -0.005(2)
C19 0.062(3) 0.077(3) 0.059(3) 0.000(2) 0.012(2) 0.000(2)
C20 0.115(5) 0.087(4) 0.091(4) -0.006(3) -0.018(4) -0.015(4)
C21 0.118(6) 0.137(7) 0.090(5) -0.012(5) -0.015(4) -0.018(5)
C22 0.074(3) 0.069(3) 0.048(2) 0.008(2) 0.012(2) 0.007(2)
C23 0.082(4) 0.078(4) 0.072(3) 0.015(3) -0.003(3) 0.005(3)
C24 0.096(5) 0.107(5) 0.096(5) 0.037(4) -0.015(4) 0.003(4)
C25 0.132(7) 0.134(7) 0.186(10) 0.082(7) -0.036(7) 0.004(6)
N30 0.060(2) 0.068(2) 0.061(2) -0.0021(19) 0.0159(18) -0.0020(18)
C30 0.084(4) 0.079(4) 0.067(3) -0.007(3) 0.022(3) 0.011(3)
C31 0.114(5) 0.080(4) 0.087(4) -0.015(3) 0.003(4) 0.006(4)
C32 0.157(7) 0.096(5) 0.100(5) -0.027(4) -0.008(5) 0.016(5)
C33 0.331(17) 0.086(6) 0.135(8) -0.033(5) -0.081(9) 0.034(8)
C34 0.064(3) 0.073(3) 0.063(3) 0.009(2) 0.013(2) -0.004(2)
C35 0.075(4) 0.100(5) 0.107(5) 0.022(4) 0.018(3) 0.005(3)
C36 0.108(5) 0.134(6) 0.103(5) 0.042(5) 0.010(4) 0.009(5)
C37 0.107(6) 0.182(10) 0.218(12) 0.099(9) -0.015(7) 0.009(6)
C38 0.071(3) 0.072(3) 0.083(4) 0.004(3) 0.016(3) -0.016(3)
C39 0.094(4) 0.092(4) 0.112(5) -0.020(4) 0.016(4) -0.017(4)
C40 0.120(6) 0.093(5) 0.141(7) -0.013(5) 0.003(5) -0.022(4)
C41 0.170(9) 0.107(6) 0.172(9) -0.043(6) -0.046(7) -0.003(6)
C42 0.065(3) 0.078(3) 0.080(3) -0.003(3) 0.019(3) 0.001(3)
C43 0.083(4) 0.082(4) 0.122(5) 0.016(4) -0.004(4) -0.001(3)
C44 0.087(5) 0.138(7) 0.162(8) 0.001(6) -0.020(5) 0.047(5)
C45 0.096(7) 0.217(13) 0.276(16) 0.121(12) -0.026(8) -0.022(7)
S2 0.1090(16) 0.161(2) 0.155(2) -0.0395(17) 0.0136(15) 0.0410(15)
N2 0.092(4) 0.177(7) 0.087(4) 0.045(4) 0.031(3) 0.022(4)
C8 0.154(7) 0.063(3) 0.055(3) 0.009(2) 0.011(4) 0.032(4)

loop_
_atom_type_symbol
_atom_type_description
_atom_type_scat_dispersion_real
_atom_type_scat_dispersion_imag
_atom_type_scat_source
C C 0.0033 0.0016 'International Tables Vol C Tables 4.2.6.8 and 6.1.1.4'
H H 0.0000 0.0000 'International Tables Vol C Tables 4.2.6.8 and 6.1.1.4'
N N 0.0061 0.0033 'International Tables Vol C Tables 4.2.6.8 and 6.1.1.4'
F F 0.0171 0.0103 'International Tables Vol C Tables 4.2.6.8 and 6.1.1.4'
S S 0.1246 0.1234 'International Tables Vol C Tables 4.2.6.8 and 6.1.1.4'
I I -0.4742 1.8119 'International Tables Vol C Tables 4.2.6.8 and 6.1.1.4'

loop_
_geom_angle_atom_site_label_1
_geom_angle_atom_site_label_2
_geom_angle_atom_site_label_3
_geom_angle
C2 C1 C6 116.8(4)
C2 C1 I1 119.9(4)
C6 C1 I1 123.3(3)
F1 C2 C1 118.9(4)
F1 C2 C3 117.9(4)
C1 C2 C3 123.1(5)
C4 C3 C2 115.8(4)
C4 C3 I2 123.5(4)
C2 C3 I2 120.7(4)
F2 C4 C3 117.4(4)
F2 C4 C5 118.3(5)
C3 C4 C5 124.2(5)
C6 C5 C4 116.5(5)
C6 C5 I3 121.2(4)
C4 C5 I3 122.3(4)
F3 C6 C5 119.4(4)
F3 C6 C1 117.2(4)
C5 C6 C1 123.4(4)
N1 C7 S1 179.2(6)
C22 N10 C14 111.7(4)
C22 N10 C18 109.2(3)
C14 N10 C18 108.2(3)
C22 N10 C10 108.5(3)
C14 N10 C10 108.5(3)
C18 N10 C10 110.7(4)
C11 C10 N10 116.7(4)
C12 C11 C10 111.8(5)
C13 C12 C11 114.8(7)
C15 C14 N10 116.6(4)
C16 C15 C14 109.4(4)
C17 C16 C15 113.7(6)
C19 C18 N10 116.3(4)
C20 C19 C18 112.0(5)
C19 C20 C21 111.6(6)
C23 C22 N10 115.6(4)
C22 C23 C24 110.5(5)
C25 C24 C23 111.9(7)
C34 N30 C42 105.9(4)
C34 N30 C30 111.4(4)
C42 N30 C30 110.8(4)
C34 N30 C38 111.1(4)
C42 N30 C38 111.1(4)
C30 N30 C38 106.6(4)
C31 C30 N30 114.9(5)
C30 C31 C32 109.5(6)
C33 C32 C31 111.9(8)
C35 C34 N30 117.0(4)
C34 C35 C36 109.1(5)
C37 C36 C35 113.3(7)
C39 C38 N30 115.9(5)
C38 C39 C40 112.3(6)
C41 C40 C39 113.7(8)
C43 C42 N30 116.2(5)
C42 C43 C44 113.4(7)
C45 C44 C43 117.1(8)
N2 C8 S2 177.3(8)

loop_
_geom_bond_atom_site_label_1
_geom_bond_atom_site_label_2
_geom_bond_distance
I1 C1 2.101(5)
I2 C3 2.104(5)
I3 C5 2.092(5)
F1 C2 1.346(6)
F2 C4 1.351(6)
F3 C6 1.354(5)
C1 C2 1.374(6)
C1 C6 1.379(7)
C2 C3 1.401(7)
C3 C4 1.371(7)
C4 C5 1.377(7)
C5 C6 1.375(7)
S1 C7 1.628(7)
N1 C7 1.138(8)
N10 C22 1.516(6)
N10 C14 1.523(6)
N10 C18 1.524(6)
N10 C10 1.528(6)
C10 C11 1.510(7)
C11 C12 1.504(8)
C12 C13 1.489(9)
C14 C15 1.519(7)
C15 C16 1.512(7)
C16 C17 1.496(9)
C18 C19 1.508(7)
C19 C20 1.501(8)
C20 C21 1.517(9)
C22 C23 1.494(7)
C23 C24 1.529(8)
C24 C25 1.499(11)
N30 C34 1.515(6)
N30 C42 1.517(6)
N30 C30 1.517(6)
N30 C38 1.528(6)
C30 C31 1.507(8)
C31 C32 1.528(9)
C32 C33 1.462(12)
C34 C35 1.494(8)
C35 C36 1.539(9)
C36 C37 1.456(10)
C38 C39 1.489(8)
C39 C40 1.502(9)
C40 C41 1.497(11)
C42 C43 1.480(8)
C43 C44 1.499(10)
C44 C45 1.435(13)
S2 C8 1.646(8)
N2 C8 1.014(8)
